data_1537506
loop_
_publ_author_name
'Kemmler-Sack, S.'
'Ehmann, A.'
'Herrmann, M.'

_publ_section_title
;
 Ueber gemischtvalente Sauerstoffperowskite vom Typ Ba3 B(III) Pt Ru O9
;
_journal_name_full 'Zeitschrift fuer Anorganische und Allgemeine Chemie'
_journal_page_first 171
_journal_page_last 176
_journal_volume 479
_journal_year 1981
_chemical_formula_sum 'Ba3 O9 Pt Ru Y'
_chemical_name_systematic 'Ba3 Y Pt Ru O9'
_space_group_IT_number 194
_symmetry_space_group_name_Hall '-P 6c 2c'
_symmetry_space_group_name_H-M 'P 63/m m c'
_cell_angle_alpha 90
_cell_angle_beta 90
_cell_angle_gamma 120
_cell_formula_units_Z 2
_cell_length_a 5.888
_cell_length_b 5.888
_cell_length_c 14.7
_cell_volume 441.350
_citation_journal_id_ASTM ZAACAB
_cod_data_source_file Kemmler-Sack_ZAACAB_1981_3.cif
_cod_data_source_block Ba3O9Pt1Ru1Y1
_cod_original_cell_volume 441.3504
_cod_original_formula_sum 'Ba3 O9 Pt1 Ru1 Y1'
_cod_database_code 1537506

loop_
_symmetry_equiv_pos_as_xyz
x,y,z
x-y,x,z+1/2
-y,x-y,z
-x,-y,z+1/2
-x+y,-x,z
y,-x+y,z+1/2
-y,-x,-z+1/2
x-y,-y,-z
x,x-y,-z+1/2
y,x,-z
-x+y,y,-z+1/2
-x,-x+y,-z
-x,-y,-z
-x+y,-x,-z-1/2
y,-x+y,-z
x,y,-z-1/2
x-y,x,-z
-y,x-y,-z-1/2
y,x,z-1/2
-x+y,y,z
-x,-x+y,z-1/2
-y,-x,z
x-y,-y,z-1/2
x,x-y,z

loop_
_atom_site_label
_atom_site_type_symbol
_atom_site_fract_x
_atom_site_fract_y
_atom_site_fract_z
_atom_site_occupancy
_atom_site_U_iso_or_equiv
Ba1 Ba+2 0 0 0.25 1 0.0
Pt1 Pt+4 0.3333 0.6667 0.159 0.5 0.0
Y1 Y+3 0 0 0 1 0.0
O2 O-2 0.16667 0.33334 0.4167 1 0.0
O1 O-2 0.5 0 0.25 1 0.0
Ru1 Ru+4 0.3333 0.6667 0.159 0.5 0.0
Ba2 Ba+2 0.3333 0.6667 0.902 1 0.0
